data_2240034
loop_
_publ_author_name
'Seredyuk, Maksym'
'Gumienna--Kontecka, Elzbieta'
'Brzuszkiewicz, Anna'
'Iskenderov, Turganbay S.'
'Kalibabchuk, Valentina A.'

_publ_section_title
;
 Crystal structure of <i>meso</i>-tetrakis(4-nitrophenyl)porphyrin
 nitrobenzene disolvate
;
_journal_coeditor_code XU5821
_journal_issue 11
_journal_name_full 'Acta Crystallographica Section E'
_journal_page_first o1147
_journal_page_last o1148
_journal_paper_doi 10.1107/S1600536814021503
_journal_volume 70
_journal_year 2014
_chemical_formula_iupac 'C44 H26 N8 O8, 2C6 H5 N O2'
_chemical_formula_moiety 'C44 H26 N8 O8, 2(C6 H5 N O2)'
_chemical_formula_sum 'C56 H36 N10 O12'
_chemical_formula_weight 1040.95
_chemical_name_systematic
;
<i>meso</i>-Tetrakis(4-nitrophenyl)porphyrin nitrobenzene disolvate
;
_space_group_IT_number 2
_symmetry_cell_setting triclinic
_symmetry_space_group_name_Hall '-P 1'
_symmetry_space_group_name_H-M 'P -1'
_atom_sites_solution_hydrogens geom
_atom_sites_solution_primary direct
_atom_sites_solution_secondary difmap
_audit_creation_method SHELXL-97
_cell_angle_alpha 105.43(5)
_cell_angle_beta 95.37(4)
_cell_angle_gamma 102.17(4)
_cell_formula_units_Z 1
_cell_length_a 7.949(4)
_cell_length_b 10.134(5)
_cell_length_c 16.444(8)
_cell_measurement_reflns_used 3566
_cell_measurement_temperature 293(2)
_cell_measurement_theta_max 28.6530
_cell_measurement_theta_min 2.7594
_cell_volume 1232.4(11)
_computing_cell_refinement
;
CrysAlis PRO (Agilent, 2011)
;
_computing_data_collection
;
CrysAlis PRO (Agilent, 2011)
;
_computing_data_reduction
;
CrysAlis PRO (Agilent, 2011)
;
_computing_molecular_graphics
;
SHELXTL (Sheldrick, 2008)
;
_computing_publication_material
;
SHELXL97 (Sheldrick, 2008)
;
_computing_structure_refinement
;
SHELXL97 (Sheldrick, 2008)
;
_computing_structure_solution
;
SHELXS97 (Sheldrick, 2008)
;
_diffrn_ambient_temperature 293(2)
_diffrn_measured_fraction_theta_full 0.984
_diffrn_measured_fraction_theta_max 0.984
_diffrn_measurement_device_type 'Agilent Xcalibur \k-axis diffractometer with a Ruby CCD detector'
_diffrn_measurement_method \w
_diffrn_radiation_monochromator graphite
_diffrn_radiation_source 'fine-focus sealed tube'
_diffrn_radiation_type MoK\a
_diffrn_radiation_wavelength 0.71073
_diffrn_reflns_av_R_equivalents 0.0179
_diffrn_reflns_av_sigmaI/netI 0.0352
_diffrn_reflns_limit_h_max 10
_diffrn_reflns_limit_h_min -10
_diffrn_reflns_limit_k_max 12
_diffrn_reflns_limit_k_min -12
_diffrn_reflns_limit_l_max 20
_diffrn_reflns_limit_l_min -20
_diffrn_reflns_number 10625
_diffrn_reflns_theta_full 27.00
_diffrn_reflns_theta_max 27.00
_diffrn_reflns_theta_min 2.77
_diffrn_standards_number 0
_exptl_absorpt_coefficient_mu 0.102
_exptl_absorpt_correction_T_max 1.00000
_exptl_absorpt_correction_T_min 0.98070
_exptl_absorpt_correction_type multi-scan
_exptl_absorpt_process_details
;
(CrysAlis PRO; Agilent, 2011)
;
_exptl_crystal_colour violet
_exptl_crystal_density_diffrn 1.403
_exptl_crystal_density_method 'not measured'
_exptl_crystal_description plate
_exptl_crystal_F_000 538
_exptl_crystal_size_max 0.13
_exptl_crystal_size_mid 0.09
_exptl_crystal_size_min 0.03
_refine_diff_density_max 0.597
_refine_diff_density_min -0.491
_refine_ls_extinction_method none
_refine_ls_goodness_of_fit_ref 1.098
_refine_ls_hydrogen_treatment constr
_refine_ls_matrix_type full
_refine_ls_number_parameters 322
_refine_ls_number_reflns 5284
_refine_ls_number_restraints 9
_refine_ls_restrained_S_all 1.100
_refine_ls_R_factor_all 0.1211
_refine_ls_R_factor_gt 0.0863
_refine_ls_shift/su_max 0.002
_refine_ls_shift/su_mean 0.000
_refine_ls_structure_factor_coef Fsqd
_refine_ls_weighting_details 'calc w=1/[\s^2^(Fo^2^)+(0.1381P)^2^+0.6248P] where P=(Fo^2^+2Fc^2^)/3'
_refine_ls_weighting_scheme calc
_refine_ls_wR_factor_gt 0.2503
_refine_ls_wR_factor_ref 0.2752
_reflns_number_gt 3437
_reflns_number_total 5284
_reflns_threshold_expression I>2sigma(I)
_cod_data_source_file xu5821sup1.cif
_cod_data_source_block I
_cod_database_code 2240034
_cod_database_fobs_code 2240034

loop_
_symmetry_equiv_pos_as_xyz
'x, y, z'
'-x, -y, -z'

loop_
_atom_site_type_symbol
_atom_site_label
_atom_site_fract_x
_atom_site_fract_y
_atom_site_fract_z
_atom_site_U_iso_or_equiv
_atom_site_adp_type
_atom_site_calc_flag
_atom_site_refinement_flags
_atom_site_occupancy
_atom_site_symmetry_multiplicity
O O1 1.0682(3) 1.0348(3) -0.1297(2) 0.0828(9) Uani d . 1 1
O O2 1.1718(4) 0.8612(4) -0.1166(3) 0.1000(11) Uani d . 1 1
N N1 0.2102(3) 0.6614(2) 0.06866(14) 0.0365(5) Uani d . 1 1
H H1N 0.1178 0.6023 0.0377 0.044 Uiso calc PR 0.50 1
N N2 1.0538(4) 0.9210(4) -0.11673(19) 0.0624(8) Uani d . 1 1
C C1 0.2304(4) 0.7297(3) 0.15411(17) 0.0389(6) Uani d . 1 1
C C2 0.4064(4) 0.8181(3) 0.18213(19) 0.0470(7) Uani d . 1 1
H H2 0.4545 0.8742 0.2375 0.056 Uiso calc R 1 1
C C3 0.4871(4) 0.8038(3) 0.11299(18) 0.0447(7) Uani d . 1 1
H H3 0.6008 0.8495 0.1116 0.054 Uiso calc R 1 1
C C4 0.3650(3) 0.7047(3) 0.04161(17) 0.0365(6) Uani d . 1 1
C C5 0.0641(4) 0.3740(3) -0.18184(17) 0.0419(7) Uani d . 1 1
C C6 0.5738(3) 0.7244(3) -0.06002(17) 0.0374(6) Uani d . 1 1
C C7 0.6008(4) 0.8585(3) -0.0698(2) 0.0485(7) Uani d . 1 1
H H7 0.5121 0.9057 -0.0639 0.058 Uiso calc R 1 1
C C8 0.7578(4) 0.9233(3) -0.0882(2) 0.0515(8) Uani d . 1 1
H H8 0.7754 1.0134 -0.0946 0.062 Uiso calc R 1 1
C C9 0.8864(4) 0.8526(3) -0.09695(19) 0.0464(7) Uani d . 1 1
C C10 0.8646(5) 0.7199(4) -0.0880(3) 0.0639(10) Uani d . 1 1
H H10 0.9540 0.6736 -0.0939 0.077 Uiso calc R 1 1
C C11 0.7068(5) 0.6564(4) -0.0701(3) 0.0628(10) Uani d . 1 1
H H11 0.6898 0.5656 -0.0648 0.075 Uiso calc R 1 1
O O3 -0.2626(6) -0.1809(4) -0.5712(2) 0.1246(15) Uani d . 1 1
O O4 -0.3322(7) -0.0114(5) -0.6082(2) 0.1343(16) Uani d . 1 1
N N3 0.1296(3) 0.4707(2) -0.10375(14) 0.0398(6) Uani d . 1 1
H H3N 0.0770 0.4832 -0.0599 0.048 Uiso calc PR 0.50 1
N N4A -0.2790(5) -0.0618(4) -0.5550(2) 0.0833(11) Uani d . 1 1
C C12 0.4023(4) 0.6543(3) -0.04098(17) 0.0373(6) Uani d . 1 1
C C13 0.2928(4) 0.5441(3) -0.10724(17) 0.0397(6) Uani d . 1 1
C C14 0.3327(4) 0.4883(3) -0.1909(2) 0.0517(8) Uani d . 1 1
H H14 0.4360 0.5183 -0.2104 0.062 Uiso calc R 1 1
C C15 0.1940(4) 0.3851(3) -0.2362(2) 0.0535(8) Uani d . 1 1
H H15 0.1843 0.3306 -0.2925 0.064 Uiso calc R 1 1
C C16 -0.1031(4) 0.2835(3) -0.20674(17) 0.0398(6) Uani d . 1 1
C C17 -0.1495(4) 0.1928(3) -0.29832(18) 0.0439(7) Uani d . 1 1
C C18 -0.1154(6) 0.0617(4) -0.3218(2) 0.0667(10) Uani d . 1 1
H H18 -0.0624 0.0291 -0.2808 0.080 Uiso calc R 1 1
C C19 -0.1593(6) -0.0226(4) -0.4062(2) 0.0733(11) Uani d . 1 1
H H19 -0.1383 -0.1122 -0.4218 0.088 Uiso calc R 1 1
C C20 -0.2330(5) 0.0277(4) -0.4652(2) 0.0590(9) Uani d . 1 1
C C21 -0.2655(6) 0.1580(5) -0.4446(2) 0.0796(12) Uani d . 1 1
H H21 -0.3136 0.1917 -0.4863 0.095 Uiso calc R 1 1
C C22 -0.2252(6) 0.2392(4) -0.3599(2) 0.0731(11) Uani d . 1 1
H H22 -0.2502 0.3273 -0.3445 0.088 Uiso calc R 1 1
O O5 0.9853(9) 0.2373(9) 0.3161(7) 0.233(4) Uani d . 1 1
O O6 1.0580(9) 0.4623(10) 0.3993(6) 0.233(4) Uani d . 1 1
N N5 0.9530(10) 0.3478(10) 0.3562(6) 0.160(3) Uani d . 1 1
C C23 0.7681(10) 0.3458(8) 0.3540(4) 0.1216(9) Uani d D 1 1
C C24 0.7255(9) 0.4653(7) 0.4008(4) 0.1216(9) Uani d D 1 1
H H24 0.8110 0.5438 0.4341 0.146 Uiso calc R 1 1
C C25 0.5530(9) 0.4635(8) 0.3964(4) 0.1216(9) Uani d D 1 1
H H25 0.5192 0.5424 0.4267 0.146 Uiso calc R 1 1
C C26 0.4316(9) 0.3488(7) 0.3485(4) 0.1216(9) Uani d D 1 1
H H26 0.3142 0.3487 0.3468 0.146 Uiso calc R 1 1
C C27 0.4768(9) 0.2347(8) 0.3033(4) 0.1216(9) Uani d D 1 1
H H27 0.3897 0.1569 0.2705 0.146 Uiso calc R 1 1
C C28 0.6424(9) 0.2289(8) 0.3038(4) 0.1216(9) Uani d D 1 1
H H28 0.6724 0.1493 0.2716 0.146 Uiso calc R 1 1

loop_
_atom_site_aniso_label
_atom_site_aniso_U_11
_atom_site_aniso_U_22
_atom_site_aniso_U_33
_atom_site_aniso_U_12
_atom_site_aniso_U_13
_atom_site_aniso_U_23
O1 0.0524(16) 0.099(2) 0.104(2) -0.0040(15) 0.0200(15) 0.0572(19)
O2 0.0414(15) 0.127(3) 0.145(3) 0.0250(17) 0.0367(17) 0.050(2)
N1 0.0361(12) 0.0349(11) 0.0321(11) 0.0014(9) 0.0077(9) 0.0039(9)
N2 0.0354(15) 0.089(2) 0.0634(19) 0.0058(15) 0.0115(13) 0.0285(17)
C1 0.0405(15) 0.0338(13) 0.0354(14) 0.0018(11) 0.0061(11) 0.0042(11)
C2 0.0429(17) 0.0450(16) 0.0393(16) -0.0023(13) 0.0003(12) 0.0017(12)
C3 0.0404(16) 0.0429(15) 0.0416(16) -0.0006(12) 0.0056(12) 0.0057(12)
C4 0.0353(14) 0.0331(13) 0.0382(14) 0.0038(11) 0.0064(11) 0.0093(11)
C5 0.0469(17) 0.0419(15) 0.0324(14) 0.0054(13) 0.0103(12) 0.0061(11)
C6 0.0349(14) 0.0410(14) 0.0348(14) 0.0072(11) 0.0076(11) 0.0093(11)
C7 0.0362(16) 0.0450(16) 0.068(2) 0.0103(13) 0.0155(14) 0.0203(15)
C8 0.0422(17) 0.0471(17) 0.071(2) 0.0068(14) 0.0139(15) 0.0280(16)
C9 0.0315(15) 0.0611(19) 0.0457(17) 0.0052(14) 0.0086(12) 0.0180(14)
C10 0.0454(19) 0.070(2) 0.091(3) 0.0261(17) 0.0242(18) 0.035(2)
C11 0.053(2) 0.0543(19) 0.097(3) 0.0200(16) 0.0247(19) 0.0391(19)
O3 0.189(4) 0.089(2) 0.065(2) 0.023(3) 0.023(2) -0.0227(18)
O4 0.194(5) 0.139(3) 0.0400(17) 0.018(3) -0.016(2) 0.0073(19)
N3 0.0421(13) 0.0399(12) 0.0305(12) 0.0017(10) 0.0091(9) 0.0044(9)
N4A 0.089(3) 0.088(3) 0.0426(19) -0.008(2) 0.0128(17) -0.0086(18)
C12 0.0371(15) 0.0358(13) 0.0384(14) 0.0052(11) 0.0097(11) 0.0117(11)
C13 0.0418(16) 0.0400(14) 0.0354(14) 0.0037(12) 0.0112(11) 0.0110(12)
C14 0.0487(18) 0.0564(18) 0.0428(17) 0.0009(15) 0.0197(14) 0.0077(14)
C15 0.059(2) 0.0539(18) 0.0362(15) 0.0014(15) 0.0201(14) -0.0002(13)
C16 0.0465(16) 0.0376(14) 0.0298(13) 0.0058(12) 0.0077(11) 0.0035(11)
C17 0.0445(16) 0.0445(15) 0.0337(14) 0.0004(13) 0.0088(12) 0.0040(12)
C18 0.102(3) 0.054(2) 0.0382(17) 0.025(2) 0.0027(18) 0.0029(15)
C19 0.102(3) 0.056(2) 0.050(2) 0.019(2) 0.013(2) -0.0049(17)
C20 0.061(2) 0.064(2) 0.0318(16) -0.0046(17) 0.0078(14) -0.0035(14)
C21 0.107(3) 0.080(3) 0.042(2) 0.020(2) -0.007(2) 0.0106(18)
C22 0.106(3) 0.064(2) 0.0422(19) 0.030(2) 0.0006(19) 0.0017(16)
O5 0.164(6) 0.203(7) 0.357(12) 0.088(6) 0.022(6) 0.098(8)
O6 0.134(5) 0.259(9) 0.256(8) -0.048(6) -0.039(5) 0.089(7)
N5 0.129(6) 0.158(6) 0.217(8) 0.055(5) 0.040(5) 0.078(6)
C23 0.128(2) 0.138(2) 0.106(2) 0.0241(19) 0.0334(17) 0.0501(17)
C24 0.128(2) 0.138(2) 0.106(2) 0.0241(19) 0.0334(17) 0.0501(17)
C25 0.128(2) 0.138(2) 0.106(2) 0.0241(19) 0.0334(17) 0.0501(17)
C26 0.128(2) 0.138(2) 0.106(2) 0.0241(19) 0.0334(17) 0.0501(17)
C27 0.128(2) 0.138(2) 0.106(2) 0.0241(19) 0.0334(17) 0.0501(17)
C28 0.128(2) 0.138(2) 0.106(2) 0.0241(19) 0.0334(17) 0.0501(17)

loop_
_atom_type_symbol
_atom_type_description
_atom_type_scat_dispersion_real
_atom_type_scat_dispersion_imag
_atom_type_scat_source
C C 0.0033 0.0016 'International Tables Vol C Tables 4.2.6.8 and 6.1.1.4'
H H 0.0000 0.0000 'International Tables Vol C Tables 4.2.6.8 and 6.1.1.4'
N N 0.0061 0.0033 'International Tables Vol C Tables 4.2.6.8 and 6.1.1.4'
O O 0.0106 0.0060 'International Tables Vol C Tables 4.2.6.8 and 6.1.1.4'

loop_
_geom_angle_atom_site_label_1
_geom_angle_atom_site_label_2
_geom_angle_atom_site_label_3
_geom_angle_site_symmetry_1
_geom_angle_site_symmetry_3
_geom_angle
C1 N1 C4 . . 107.2(2)
C1 N1 H1N . . 126.4
C4 N1 H1N . . 126.4
O1 N2 O2 . . 123.8(3)
O1 N2 C9 . . 118.5(3)
O2 N2 C9 . . 117.7(3)
N1 C1 C16 . 2_565 126.0(3)
N1 C1 C2 . . 109.0(2)
C16 C1 C2 2_565 . 125.0(3)
C3 C2 C1 . . 107.1(3)
C3 C2 H2 . . 126.4
C1 C2 H2 . . 126.4
C2 C3 C4 . . 107.4(3)
C2 C3 H3 . . 126.3
C4 C3 H3 . . 126.3
N1 C4 C12 . . 125.5(2)
N1 C4 C3 . . 109.2(2)
C12 C4 C3 . . 125.2(3)
N3 C5 C16 . . 126.6(3)
N3 C5 C15 . . 108.2(3)
C16 C5 C15 . . 125.2(3)
C11 C6 C7 . . 118.3(3)
C11 C6 C12 . . 121.2(3)
C7 C6 C12 . . 120.5(2)
C8 C7 C6 . . 120.9(3)
C8 C7 H7 . . 119.5
C6 C7 H7 . . 119.5
C9 C8 C7 . . 118.9(3)
C9 C8 H8 . . 120.6
C7 C8 H8 . . 120.6
C8 C9 C10 . . 122.0(3)
C8 C9 N2 . . 119.1(3)
C10 C9 N2 . . 118.9(3)
C9 C10 C11 . . 118.5(3)
C9 C10 H10 . . 120.8
C11 C10 H10 . . 120.8
C6 C11 C10 . . 121.5(3)
C6 C11 H11 . . 119.3
C10 C11 H11 . . 119.3
C13 N3 C5 . . 108.3(2)
C13 N3 H3N . . 125.8
C5 N3 H3N . . 125.8
O3 N4A O4 . . 123.5(4)
O3 N4A C20 . . 118.4(4)
O4 N4A C20 . . 118.2(4)
C13 C12 C4 . . 125.4(3)
C13 C12 C6 . . 117.2(2)
C4 C12 C6 . . 117.3(2)
N3 C13 C12 . . 126.2(2)
N3 C13 C14 . . 108.1(2)
C12 C13 C14 . . 125.8(3)
C15 C14 C13 . . 107.8(3)
C15 C14 H14 . . 126.1
C13 C14 H14 . . 126.1
C14 C15 C5 . . 107.6(3)
C14 C15 H15 . . 126.2
C5 C15 H15 . . 126.2
C1 C16 C5 2_565 . 125.8(3)
C1 C16 C17 2_565 . 117.4(3)
C5 C16 C17 . . 116.9(2)
C22 C17 C18 . . 118.6(3)
C22 C17 C16 . . 120.9(3)
C18 C17 C16 . . 120.5(3)
C17 C18 C19 . . 120.6(3)
C17 C18 H18 . . 119.7
C19 C18 H18 . . 119.7
C20 C19 C18 . . 118.9(3)
C20 C19 H19 . . 120.6
C18 C19 H19 . . 120.6
C19 C20 C21 . . 122.1(3)
C19 C20 N4A . . 118.8(4)
C21 C20 N4A . . 119.1(4)
C20 C21 C22 . . 118.3(4)
C20 C21 H21 . . 120.9
C22 C21 H21 . . 120.9
C17 C22 C21 . . 121.5(4)
C17 C22 H22 . . 119.2
C21 C22 H22 . . 119.2
O5 N5 O6 . . 128.7(9)
O5 N5 C23 . . 115.7(9)
O6 N5 C23 . . 115.6(8)
C24 C23 C28 . . 121.9(7)
C24 C23 N5 . . 117.8(7)
C28 C23 N5 . . 120.3(7)
C25 C24 C23 . . 117.2(7)
C25 C24 H24 . . 121.4
C23 C24 H24 . . 121.4
C26 C25 C24 . . 120.6(7)
C26 C25 H25 . . 119.7
C24 C25 H25 . . 119.7
C27 C26 C25 . . 120.9(7)
C27 C26 H26 . . 119.5
C25 C26 H26 . . 119.5
C28 C27 C26 . . 122.0(8)
C28 C27 H27 . . 119.0
C26 C27 H27 . . 119.0
C27 C28 C23 . . 117.4(7)
C27 C28 H28 . . 121.3
C23 C28 H28 . . 121.3

loop_
_geom_bond_atom_site_label_1
_geom_bond_atom_site_label_2
_geom_bond_site_symmetry_2
_geom_bond_distance
O1 N2 . 1.212(4)
O2 N2 . 1.220(4)
N1 C1 . 1.369(3)
N1 C4 . 1.372(3)
N1 H1N . 0.8600
N2 C9 . 1.472(4)
C1 C16 2_565 1.399(4)
C1 C2 . 1.451(4)
C2 C3 . 1.347(4)
C2 H2 . 0.9300
C3 C4 . 1.441(4)
C3 H3 . 0.9300
C4 C12 . 1.401(4)
C5 N3 . 1.367(4)
C5 C16 . 1.400(4)
C5 C15 . 1.433(4)
C6 C11 . 1.379(4)
C6 C7 . 1.386(4)
C6 C12 . 1.500(4)
C7 C8 . 1.382(4)
C7 H7 . 0.9300
C8 C9 . 1.363(4)
C8 H8 . 0.9300
C9 C10 . 1.368(5)
C10 C11 . 1.379(5)
C10 H10 . 0.9300
C11 H11 . 0.9300
O3 N4A . 1.203(5)
O4 N4A . 1.210(5)
N3 C13 . 1.367(4)
N3 H3N . 0.8600
N4A C20 . 1.477(4)
C12 C13 . 1.399(4)
C13 C14 . 1.435(4)
C14 C15 . 1.345(5)
C14 H14 . 0.9300
C15 H15 . 0.9300
C16 C1 2_565 1.399(4)
C16 C17 . 1.505(4)
C17 C22 . 1.366(5)
C17 C18 . 1.374(5)
C18 C19 . 1.390(5)
C18 H18 . 0.9300
C19 C20 . 1.353(6)
C19 H19 . 0.9300
C20 C21 . 1.359(6)
C21 C22 . 1.384(5)
C21 H21 . 0.9300
C22 H22 . 0.9300
O5 N5 . 1.230(9)
O6 N5 . 1.260(9)
N5 C23 . 1.462(10)
C23 C24 . 1.378(8)
C23 C28 . 1.382(8)
C24 C25 . 1.363(8)
C24 H24 . 0.9300
C25 C26 . 1.342(8)
C25 H25 . 0.9300
C26 C27 . 1.337(8)
C26 H26 . 0.9300
C27 C28 . 1.329(8)
C27 H27 . 0.9300
C28 H28 . 0.9300

loop_
_geom_hbond_atom_site_label_D
_geom_hbond_atom_site_label_H
_geom_hbond_atom_site_label_A
_geom_hbond_site_symmetry_A
_geom_hbond_distance_DH
_geom_hbond_distance_HA
_geom_hbond_distance_DA
_geom_hbond_angle_DHA
C3 H3 O1 2_775 0.93 2.60 3.519(4) 170.6
C11 H11 N1 2_665 0.93 2.57 3.426(4) 152.4
C15 H15 O3 2_554 0.93 2.56 3.453(5) 160.6
C18 H18 O1 1_445 0.93 2.58 3.455(5) 156.6
C26 H26 O5 1_455 0.93 2.56 3.432(10) 155.6

loop_
_geom_torsion_atom_site_label_1
_geom_torsion_atom_site_label_2
_geom_torsion_atom_site_label_3
_geom_torsion_atom_site_label_4
_geom_torsion_site_symmetry_1
_geom_torsion_site_symmetry_4
_geom_torsion
C4 N1 C1 C16 . 2_565 179.5(3)
C4 N1 C1 C2 . . -0.9(3)
N1 C1 C2 C3 . . 1.3(3)
C16 C1 C2 C3 2_565 . -179.1(3)
C1 C2 C3 C4 . . -1.2(3)
C1 N1 C4 C12 . . 176.6(3)
C1 N1 C4 C3 . . 0.2(3)
C2 C3 C4 N1 . . 0.7(3)
C2 C3 C4 C12 . . -175.8(3)
C11 C6 C7 C8 . . -0.8(5)
C12 C6 C7 C8 . . -179.3(3)
C6 C7 C8 C9 . . 0.2(5)
C7 C8 C9 C10 . . 0.0(5)
C7 C8 C9 N2 . . 179.9(3)
O1 N2 C9 C8 . . -4.4(5)
O2 N2 C9 C8 . . 173.5(3)
O1 N2 C9 C10 . . 175.5(3)
O2 N2 C9 C10 . . -6.6(5)
C8 C9 C10 C11 . . 0.4(6)
N2 C9 C10 C11 . . -179.5(3)
C7 C6 C11 C10 . . 1.2(5)
C12 C6 C11 C10 . . 179.7(3)
C9 C10 C11 C6 . . -1.0(6)
C16 C5 N3 C13 . . -176.0(3)
C15 C5 N3 C13 . . 1.4(3)
N1 C4 C12 C13 . . -5.3(5)
C3 C4 C12 C13 . . 170.6(3)
N1 C4 C12 C6 . . 174.7(2)
C3 C4 C12 C6 . . -9.5(4)
C11 C6 C12 C13 . . -71.9(4)
C7 C6 C12 C13 . . 106.6(3)
C11 C6 C12 C4 . . 108.1(3)
C7 C6 C12 C4 . . -73.4(4)
C5 N3 C13 C12 . . 178.6(3)
C5 N3 C13 C14 . . -1.4(3)
C4 C12 C13 N3 . . 2.5(5)
C6 C12 C13 N3 . . -177.5(2)
C4 C12 C13 C14 . . -177.5(3)
C6 C12 C13 C14 . . 2.5(4)
N3 C13 C14 C15 . . 0.8(4)
C12 C13 C14 C15 . . -179.2(3)
C13 C14 C15 C5 . . 0.1(4)
N3 C5 C15 C14 . . -1.0(4)
C16 C5 C15 C14 . . 176.5(3)
N3 C5 C16 C1 . 2_565 -3.9(5)
C15 C5 C16 C1 . 2_565 179.1(3)
N3 C5 C16 C17 . . 176.0(3)
C15 C5 C16 C17 . . -1.0(5)
C1 C16 C17 C22 2_565 . 89.5(4)
C5 C16 C17 C22 . . -90.4(4)
C1 C16 C17 C18 2_565 . -90.9(4)
C5 C16 C17 C18 . . 89.2(4)
C22 C17 C18 C19 . . -0.9(6)
C16 C17 C18 C19 . . 179.5(3)
C17 C18 C19 C20 . . 1.3(6)
C18 C19 C20 C21 . . 0.0(6)
C18 C19 C20 N4A . . 179.8(4)
O3 N4A C20 C19 . . 6.1(6)
O4 N4A C20 C19 . . -174.3(4)
O3 N4A C20 C21 . . -174.1(4)
O4 N4A C20 C21 . . 5.5(6)
C19 C20 C21 C22 . . -1.6(7)
N4A C20 C21 C22 . . 178.6(4)
C18 C17 C22 C21 . . -0.8(6)
C16 C17 C22 C21 . . 178.8(4)
C20 C21 C22 C17 . . 2.1(7)
O5 N5 C23 C24 . . 177.4(8)
O6 N5 C23 C24 . . -2.3(10)
O5 N5 C23 C28 . . -4.8(11)
O6 N5 C23 C28 . . 175.5(7)
C28 C23 C24 C25 . . 0.6(8)
N5 C23 C24 C25 . . 178.3(6)
C23 C24 C25 C26 . . 0.5(8)
C24 C25 C26 C27 . . -0.9(9)
C25 C26 C27 C28 . . 0.3(10)
C26 C27 C28 C23 . . 0.7(10)
C24 C23 C28 C27 . . -1.1(9)
N5 C23 C28 C27 . . -178.8(6)
